data_7243438
loop_
_publ_author_name
'Du, Lin'
'Lu, Lu'
'Shi, Chuncheng'
'Wang, Hong-Yan'
'Wang, Jun'
'Singh, Amita'
'Kumar, Abhinav'

_publ_section_title
;
 New Cd(ii) coordination polymers bearing Y-shaped tricarboxylate ligands
 as photocatalysts for dye degradation
;
_journal_issue 36
_journal_name_full CrystEngComm
_journal_page_first 6400
_journal_page_last 6408
_journal_paper_doi 10.1039/D1CE00640A
_journal_volume 23
_journal_year 2021
_chemical_formula_moiety 'C54 H38 Cd3 O22, 2(H2 O)'
_chemical_formula_sum 'C54 H42 Cd3 O24'
_chemical_formula_weight 1412.07
_space_group_crystal_system triclinic
_space_group_IT_number 2
_space_group_name_Hall '-P 1'
_space_group_name_H-M_alt 'P -1'
_atom_sites_solution_hydrogens mixed
_atom_sites_solution_primary dual
_audit_creation_date 2019-11-18
_audit_creation_method
;
Olex2 1.2
(compiled 2018.05.29 svn.r3508 for OlexSys, GUI svn.r5506)
;
_audit_update_record
;
2021-01-25 deposited with the CCDC.	2021-08-04 downloaded from the CCDC.
;
_cell_angle_alpha 95.133(2)
_cell_angle_beta 100.853(2)
_cell_angle_gamma 107.104(2)
_cell_formula_units_Z 1
_cell_length_a 7.9080(2)
_cell_length_b 9.0612(2)
_cell_length_c 18.6420(3)
_cell_measurement_reflns_used 8258
_cell_measurement_temperature 293(2)
_cell_measurement_theta_max 75.6100
_cell_measurement_theta_min 2.4330
_cell_volume 1238.88(5)
_computing_cell_refinement 'CrysAlisPro 1.171.39.34b (Rigaku OD, 2017)'
_computing_data_collection 'CrysAlisPro 1.171.39.34b (Rigaku OD, 2017)'
_computing_data_reduction 'CrysAlisPro 1.171.39.34b (Rigaku OD, 2017)'
_computing_molecular_graphics 'Olex2 (Dolomanov et al., 2009)'
_computing_publication_material 'Olex2 (Dolomanov et al., 2009)'
_computing_structure_refinement 'ShelXL (Sheldrick, 2015)'
_computing_structure_solution 'ShelXT (Sheldrick, 2015)'
_diffrn_ambient_temperature 293(2)
_diffrn_detector 'CCD plate'
_diffrn_detector_type HyPix
_diffrn_measured_fraction_theta_full 0.998
_diffrn_measured_fraction_theta_max 0.958
_diffrn_measurement_details
;
List of Runs (angles in degrees, time in seconds):

  # Type    Start    End  Width  t~exp~   \w     \q     \k     \f   Frames
#--------------------------------------------------------------------------
  1  \w     17.00 123.00   0.50    0.05    --   43.18  23.00  82.00  212
  2  \w     99.00 167.00   0.50    0.05    --  109.88  23.00  82.00  136
  3  \w     96.00 145.00   0.50    0.05    --  109.88 125.00  60.00   98
  4  \w     95.00 178.00   0.50    0.05    --  109.88 125.00 150.00  166
  5  \w     32.00 103.00   0.50    0.05    --  109.88 -23.00 -82.00  142
  6  \w     65.00 146.00   0.50    0.05    --  109.88  15.00-180.00  162
  7  \w     73.00 105.00   0.50    0.05    --  109.88 -94.00 -30.00   64
  8  \w     93.00 119.00   0.50    0.05    --  109.88-125.00 -30.00   52
  9  \w     93.00 119.00   0.50    0.05    --  109.88-125.00-120.00   52
 10  \w     76.00 121.00   0.50    0.05    --  109.88-125.00-150.00   90
 11  \w     44.00  88.00   0.50    0.05    --  109.88-125.00 -30.00   88
 12  \w     39.00  91.00   0.50    0.05    --  109.88 -61.00  60.00  104
 13  \w     41.00 108.00   0.50    0.05    --  109.88 -94.00  90.00  134
 14  \w     36.00  94.00   0.50    0.05    --   43.18-125.00 -30.00  116
 15  \w     36.00 108.00   0.50    0.05    --  109.88 -94.00 -90.00  144
 16  \w     39.00  65.00   0.50    0.05    --  109.88-125.00-120.00   52
 17  \w     41.00  70.00   0.50    0.05    --  109.88 -94.00-120.00   58
 18  \w     34.00 131.00   0.50    0.05    --  109.88 -45.00 -60.00  194
 19  \w     34.00 127.00   0.50    0.05    --  109.88 -30.00  90.00  186
 20  \w      6.00  36.00   0.50    0.05    --  -43.18  23.00  82.00   60
 21  \w    -33.00   3.00   0.50    0.05    --  -43.18  23.00  82.00   72
 22  \w    -65.00  27.00   0.50    0.05    --  -43.18  57.00 150.00  184
 23  \w    -65.00 -36.00   0.50    0.05    --  -43.18  23.00  82.00   58
 24  \w    -88.00 -63.00   0.50    0.05    --  -90.25  23.00  82.00   50
 25  \w   -120.00 -20.00   0.50    0.05    --  -43.18 -23.00 -82.00  200
 26  \w    -34.00  -9.00   0.50    0.05    --   43.18 -23.00 -82.00   50
 27  \w   -117.00 -92.00   0.50    0.05    --  -43.18-125.00  30.00   50
 28  \w   -129.00 -80.00   0.50    0.05    --  -90.25 -23.00 -82.00   98
 29  \w    -60.00 -30.00   0.50    0.05    --  -90.25  77.00-120.00   60
 30  \w    -66.00 -17.00   0.50    0.05    --  -90.25 125.00-180.00   98
 31  \w   -115.00 -70.00   0.50    0.05    --  -90.25  77.00-120.00   90
 32  \w   -164.00-139.00   0.50    0.05    --  -90.25 -23.00 -82.00   50
;
_diffrn_measurement_device 'four-circle diffractometer'
_diffrn_measurement_device_type 'XtaLAB Synergy, Dualflex, HyPix'
_diffrn_measurement_method '\w scans'
_diffrn_orient_matrix_type 'CrysAlisPro convention (1999,Acta A55,543-557)'
_diffrn_orient_matrix_UB_11 -0.1459505000
_diffrn_orient_matrix_UB_12 0.0583450000
_diffrn_orient_matrix_UB_13 0.0261246000
_diffrn_orient_matrix_UB_21 0.1145275000
_diffrn_orient_matrix_UB_22 0.1699978000
_diffrn_orient_matrix_UB_23 -0.0000769000
_diffrn_orient_matrix_UB_31 -0.0967008000
_diffrn_orient_matrix_UB_32 -0.0105460000
_diffrn_orient_matrix_UB_33 -0.0810585000
_diffrn_radiation_monochromator mirror
_diffrn_radiation_probe x-ray
_diffrn_radiation_type CuK\a
_diffrn_radiation_wavelength 1.54184
_diffrn_reflns_av_R_equivalents 0.0389
_diffrn_reflns_av_unetI/netI 0.0412
_diffrn_reflns_Laue_measured_fraction_full 0.998
_diffrn_reflns_Laue_measured_fraction_max 0.958
_diffrn_reflns_limit_h_max 9
_diffrn_reflns_limit_h_min -9
_diffrn_reflns_limit_k_max 11
_diffrn_reflns_limit_k_min -11
_diffrn_reflns_limit_l_max 17
_diffrn_reflns_limit_l_min -23
_diffrn_reflns_number 13015
_diffrn_reflns_point_group_measured_fraction_full 0.998
_diffrn_reflns_point_group_measured_fraction_max 0.958
_diffrn_reflns_theta_full 67.684
_diffrn_reflns_theta_max 76.008
_diffrn_reflns_theta_min 2.443
_diffrn_source 'micro-focus sealed X-ray tube'
_diffrn_source_type 'PhotonJet (Cu) X-ray Source'
_exptl_absorpt_coefficient_mu 11.032
_exptl_absorpt_correction_T_max 1.00000
_exptl_absorpt_correction_T_min 0.25441
_exptl_absorpt_correction_type multi-scan
_exptl_absorpt_process_details
;
CrysAlisPro 1.171.39.34b (Rigaku Oxford Diffraction, 2017)
Empirical absorption correction using spherical harmonics,
 implemented in SCALE3 ABSPACK scaling algorithm.
;
_exptl_crystal_density_diffrn 1.893
_exptl_crystal_description block
_exptl_crystal_F_000 702
_refine_diff_density_max 0.907
_refine_diff_density_min -1.730
_refine_diff_density_rms 0.142
_refine_ls_extinction_method none
_refine_ls_goodness_of_fit_ref 1.064
_refine_ls_hydrogen_treatment mixed
_refine_ls_matrix_type full
_refine_ls_number_parameters 369
_refine_ls_number_reflns 4950
_refine_ls_number_restraints 2
_refine_ls_restrained_S_all 1.064
_refine_ls_R_factor_all 0.0365
_refine_ls_R_factor_gt 0.0349
_refine_ls_shift/su_max 0.001
_refine_ls_shift/su_mean 0.000
_refine_ls_structure_factor_coef Fsqd
_refine_ls_weighting_details 'w=1/[\s^2^(Fo^2^)+(0.0583P)^2^+0.3775P] where P=(Fo^2^+2Fc^2^)/3'
_refine_ls_weighting_scheme calc
_refine_ls_wR_factor_gt 0.0909
_refine_ls_wR_factor_ref 0.0946
_reflns_Friedel_coverage 0.000
_reflns_number_gt 4652
_reflns_number_total 4950
_reflns_threshold_expression 'I > 2\s(I)'
_cod_data_source_file d1ce00640a2.cif
_cod_data_source_block 6
_cod_depositor_comments 'Adding full bibliography for 7243438--7243439.cif.'
_cod_database_code 7243438
_shelx_shelxl_version_number 2014/7
_shelx_space_group_comment
;
The symmetry employed for this shelxl refinement is uniquely defined
by the following loop, which should always be used as a source of
symmetry information in preference to the above space-group names.
They are only intended as comments.
;
_reflns_odcompleteness_completeness 99.86
_reflns_odcompleteness_iscentric 1
_reflns_odcompleteness_theta 66.97
_olex2_refinement_description
;
1. Fixed Uiso
 At 1.2 times of:
  All C(H) groups
 At 1.5 times of:
  All O(H,H) groups
2. Restrained distances
 O1W-H1WA
 0.86 with sigma of 0.02
 O1W-H1WB
 0.86 with sigma of 0.02
3.a Riding coordinates:
 O1W(H1WA,H1WB), O2W(H2WA,H2WB), O3W(H3WA,H3WB)
3.b Aromatic/amide H refined with riding coordinates:
 C3(H3), C4(H4), C6(H6), C7(H7), C8(H8), C10(H10), C12(H12), C15(H15),
 C16(H16), C18(H18), C19(H19), C22(H22), C23(H23), C25(H25), C26(H26)
;
_olex2_submission_special_instructions 'No special instructions were received'
_oxdiff_exptl_absorpt_empirical_details
;
Empirical correction (ABSPACK) includes:
- Absorption correction using spherical harmonics
- Frame scaling
;
_oxdiff_exptl_absorpt_empirical_full_max 2.035
_oxdiff_exptl_absorpt_empirical_full_min 0.681

loop_
_space_group_symop_operation_xyz
'x, y, z'
'-x, -y, -z'

loop_
_atom_site_label
_atom_site_type_symbol
_atom_site_fract_x
_atom_site_fract_y
_atom_site_fract_z
_atom_site_U_iso_or_equiv
_atom_site_adp_type
_atom_site_occupancy
_atom_site_site_symmetry_order
_atom_site_calc_flag
_atom_site_refinement_flags_posn
_atom_site_refinement_flags_adp
_atom_site_refinement_flags_occupancy
_atom_site_disorder_assembly
_atom_site_disorder_group
Cd1 Cd 0.5000 1.0000 0.0000 0.02465(10) Uani 1 2 d S T P . .
Cd2 Cd 0.23458(3) 0.58979(2) 0.99269(2) 0.02454(9) Uani 1 1 d . . . . .
O1 O 0.6445(4) 0.9302(3) 0.09480(13) 0.0489(7) Uani 1 1 d . . . . .
O1W O 0.1993(3) 0.8385(3) 0.99813(12) 0.0291(5) Uani 1 1 d D . . . .
H1WA H 0.1193 0.8444 0.9633 0.050(13) Uiso 1 1 d DR . . . .
H1WB H 0.1652 0.8341 1.0387 0.034(10) Uiso 1 1 d DR . . . .
O2 O 0.4543(3) 0.6960(3) 0.09682(13) 0.0430(6) Uani 1 1 d . . . . .
O2W O 0.2695(5) 0.3529(4) 0.99347(17) 0.0603(8) Uani 1 1 d . . . . .
H2WA H 0.1645 0.2805 0.9869 0.090 Uiso 1 1 d R . . . .
H2WB H 0.3269 0.3452 1.0371 0.090 Uiso 1 1 d R . . . .
O3 O 0.8869(3) 0.8974(3) 0.43205(12) 0.0342(5) Uani 1 1 d . . . . .
O4 O 0.4246(3) 0.7921(3) 0.56980(12) 0.0374(5) Uani 1 1 d . . . . .
O5 O 0.8402(3) 0.4927(3) 0.57894(12) 0.0360(5) Uani 1 1 d . . . . .
O6 O 0.9444(3) 0.4497(2) 0.92226(11) 0.0247(4) Uani 1 1 d . . . . .
O7 O 0.9103(4) 0.2049(3) 0.87556(13) 0.0394(6) Uani 1 1 d . . . . .
O8 O 0.5609(3) 0.8207(3) 0.91896(12) 0.0362(5) Uani 1 1 d . . . . .
O9 O 0.3066(3) 0.6190(3) 0.88363(12) 0.0385(6) Uani 1 1 d . . . . .
C1 C 0.5796(4) 0.8190(4) 0.12734(17) 0.0295(6) Uani 1 1 d . . . . .
C2 C 0.6629(4) 0.8350(4) 0.20781(16) 0.0254(6) Uani 1 1 d . . . . .
C3 C 0.8043(4) 0.9701(4) 0.24342(17) 0.0289(6) Uani 1 1 d . . . . .
H3 H 0.8504 1.0480 0.2165 0.035 Uiso 1 1 calc R . . . .
C4 C 0.8755(4) 0.9882(4) 0.31827(17) 0.0276(6) Uani 1 1 d . . . . .
H4 H 0.9710 1.0771 0.3417 0.033 Uiso 1 1 calc R . . . .
C5 C 0.8037(4) 0.8729(4) 0.35854(15) 0.0254(6) Uani 1 1 d . . . . .
C6 C 0.6621(4) 0.7391(4) 0.32381(18) 0.0324(7) Uani 1 1 d . . . . .
H6 H 0.6140 0.6622 0.3509 0.039 Uiso 1 1 calc R . . . .
C7 C 0.5939(4) 0.7218(4) 0.24895(17) 0.0312(7) Uani 1 1 d . . . . .
H7 H 0.4995 0.6321 0.2256 0.037 Uiso 1 1 calc R . . . .
C8 C 0.8631(4) 0.6946(4) 0.50636(16) 0.0304(6) Uani 1 1 d . . . . .
H8 H 0.9633 0.6756 0.4931 0.036 Uiso 1 1 calc R . . . .
C9 C 0.7959(4) 0.8064(4) 0.47818(15) 0.0272(6) Uani 1 1 d . . . . .
C10 C 0.6490(5) 0.8408(4) 0.49845(17) 0.0317(7) Uani 1 1 d . . . . .
H10 H 0.6067 0.9178 0.4792 0.038 Uiso 1 1 calc R . . . .
C11 C 0.5683(4) 0.7564(4) 0.54810(16) 0.0285(6) Uani 1 1 d . . . . .
C12 C 0.6283(4) 0.6384(4) 0.57562(16) 0.0285(6) Uani 1 1 d . . . . .
H12 H 0.5695 0.5791 0.6072 0.034 Uiso 1 1 calc R . . . .
C13 C 0.7765(4) 0.6110(4) 0.55515(16) 0.0275(6) Uani 1 1 d . . . . .
C14 C 0.8482(4) 0.4620(4) 0.65047(16) 0.0276(6) Uani 1 1 d . . . . .
C15 C 0.8567(4) 0.5698(4) 0.71047(17) 0.0287(6) Uani 1 1 d . . . . .
H15 H 0.8470 0.6675 0.7033 0.034 Uiso 1 1 calc R . . . .
C16 C 0.8798(4) 0.5299(3) 0.78038(16) 0.0264(6) Uani 1 1 d . . . . .
H16 H 0.8851 0.6015 0.8204 0.032 Uiso 1 1 calc R . . . .
C17 C 0.8953(4) 0.3854(3) 0.79230(16) 0.0231(5) Uani 1 1 d . . . . .
C18 C 0.8876(4) 0.2793(4) 0.73195(16) 0.0265(6) Uani 1 1 d . . . . .
H18 H 0.8994 0.1823 0.7393 0.032 Uiso 1 1 calc R . . . .
C19 C 0.8626(4) 0.3168(4) 0.66115(16) 0.0287(6) Uani 1 1 d . . . . .
H19 H 0.8555 0.2446 0.6210 0.034 Uiso 1 1 calc R . . . .
C20 C 0.9183(4) 0.3417(3) 0.86752(16) 0.0233(6) Uani 1 1 d . . . . .
C21 C 0.4214(4) 0.7783(4) 0.64386(17) 0.0293(6) Uani 1 1 d . . . . .
C22 C 0.2991(4) 0.6498(4) 0.66046(17) 0.0322(7) Uani 1 1 d . . . . .
H22 H 0.2151 0.5753 0.6229 0.039 Uiso 1 1 calc R . . . .
C23 C 0.3033(4) 0.6333(4) 0.73405(17) 0.0289(6) Uani 1 1 d . . . . .
H23 H 0.2224 0.5465 0.7459 0.035 Uiso 1 1 calc R . . . .
C24 C 0.4276(4) 0.7457(4) 0.79006(16) 0.0260(6) Uani 1 1 d . . . . .
C25 C 0.5451(4) 0.8762(4) 0.77183(18) 0.0326(7) Uani 1 1 d . . . . .
H25 H 0.6265 0.9531 0.8091 0.039 Uiso 1 1 calc R . . . .
C26 C 0.5424(5) 0.8929(4) 0.69872(19) 0.0345(7) Uani 1 1 d . . . . .
H26 H 0.6213 0.9806 0.6867 0.041 Uiso 1 1 calc R . . . .
C27 C 0.4308(4) 0.7274(4) 0.86970(16) 0.0276(6) Uani 1 1 d . . . . .
O3W O -0.0595(4) 0.8930(3) 0.89816(16) 0.0466(6) Uani 1 1 d . . . . .
H3WA H -0.1683 0.8757 0.9028 0.070 Uiso 1 1 d R . . . .
H3WB H -0.0362 0.9597 0.8692 0.070 Uiso 1 1 d R . . . .

loop_
_atom_site_aniso_label
_atom_site_aniso_U_11
_atom_site_aniso_U_22
_atom_site_aniso_U_33
_atom_site_aniso_U_23
_atom_site_aniso_U_13
_atom_site_aniso_U_12
Cd1 0.03037(17) 0.02534(16) 0.01598(15) 0.00428(11) 0.00503(11) 0.00526(12)
Cd2 0.02519(13) 0.02685(14) 0.01923(13) 0.00342(9) 0.00767(9) 0.00315(9)
O1 0.0490(15) 0.0606(18) 0.0254(12) 0.0233(12) -0.0015(11) 0.0011(13)
O1W 0.0280(11) 0.0354(12) 0.0240(11) 0.0091(9) 0.0079(9) 0.0078(9)
O2 0.0392(14) 0.0510(15) 0.0273(12) 0.0046(11) -0.0041(10) 0.0050(12)
O2W 0.078(2) 0.0590(19) 0.0525(17) 0.0055(14) -0.0008(15) 0.0451(17)
O3 0.0319(11) 0.0447(13) 0.0171(10) 0.0099(9) 0.0059(9) -0.0025(10)
O4 0.0372(13) 0.0609(16) 0.0244(11) 0.0160(11) 0.0128(9) 0.0246(12)
O5 0.0508(14) 0.0474(14) 0.0223(11) 0.0135(10) 0.0157(10) 0.0272(12)
O6 0.0250(10) 0.0306(11) 0.0176(9) 0.0046(8) 0.0084(8) 0.0051(8)
O7 0.0671(17) 0.0293(12) 0.0254(11) 0.0077(9) 0.0144(11) 0.0175(12)
O8 0.0392(13) 0.0403(13) 0.0238(11) -0.0043(9) 0.0046(9) 0.0092(10)
O9 0.0406(13) 0.0486(14) 0.0229(11) 0.0066(10) 0.0146(10) 0.0040(11)
C1 0.0265(14) 0.0449(18) 0.0215(14) 0.0112(13) 0.0069(12) 0.0151(13)
C2 0.0255(14) 0.0330(15) 0.0206(14) 0.0073(12) 0.0067(11) 0.0117(12)
C3 0.0334(16) 0.0297(16) 0.0238(15) 0.0120(12) 0.0085(12) 0.0068(13)
C4 0.0284(15) 0.0304(16) 0.0212(14) 0.0077(12) 0.0070(12) 0.0033(12)
C5 0.0291(14) 0.0329(15) 0.0165(13) 0.0068(11) 0.0088(11) 0.0099(12)
C6 0.0328(16) 0.0339(17) 0.0268(16) 0.0133(13) 0.0085(13) 0.0011(13)
C7 0.0306(15) 0.0360(17) 0.0229(15) 0.0097(12) 0.0053(12) 0.0031(13)
C8 0.0290(15) 0.0440(18) 0.0189(14) 0.0062(13) 0.0087(12) 0.0104(13)
C9 0.0316(15) 0.0282(15) 0.0160(13) 0.0066(11) 0.0064(11) -0.0007(12)
C10 0.0375(17) 0.0405(18) 0.0202(14) 0.0114(13) 0.0081(12) 0.0143(14)
C11 0.0304(15) 0.0361(16) 0.0188(13) 0.0049(12) 0.0065(11) 0.0096(13)
C12 0.0316(15) 0.0338(16) 0.0206(14) 0.0101(12) 0.0095(12) 0.0071(13)
C13 0.0358(16) 0.0293(15) 0.0170(13) 0.0051(11) 0.0064(12) 0.0090(13)
C14 0.0293(15) 0.0381(17) 0.0193(13) 0.0105(12) 0.0098(11) 0.0122(13)
C15 0.0362(16) 0.0251(15) 0.0259(15) 0.0056(12) 0.0085(13) 0.0100(13)
C16 0.0320(15) 0.0239(14) 0.0219(14) -0.0008(11) 0.0067(12) 0.0076(12)
C17 0.0221(13) 0.0242(14) 0.0203(13) 0.0026(11) 0.0051(10) 0.0032(11)
C18 0.0330(15) 0.0251(14) 0.0219(14) 0.0044(11) 0.0087(12) 0.0083(12)
C19 0.0349(16) 0.0350(16) 0.0183(13) 0.0018(12) 0.0093(12) 0.0127(13)
C20 0.0228(13) 0.0257(14) 0.0206(13) 0.0050(11) 0.0076(11) 0.0043(11)
C21 0.0282(15) 0.0434(18) 0.0229(14) 0.0106(13) 0.0118(12) 0.0161(13)
C22 0.0283(15) 0.0423(18) 0.0211(14) 0.0000(13) 0.0047(12) 0.0058(13)
C23 0.0279(15) 0.0304(16) 0.0266(15) 0.0021(12) 0.0118(12) 0.0040(12)
C24 0.0267(14) 0.0350(16) 0.0196(14) 0.0043(12) 0.0086(11) 0.0128(12)
C25 0.0316(16) 0.0363(17) 0.0265(15) 0.0038(13) 0.0071(13) 0.0054(13)
C26 0.0334(16) 0.0350(17) 0.0330(17) 0.0082(14) 0.0125(14) 0.0034(14)
C27 0.0299(15) 0.0350(16) 0.0212(14) 0.0018(12) 0.0100(12) 0.0133(13)
O3W 0.0389(14) 0.0475(15) 0.0577(17) 0.0211(13) 0.0123(12) 0.0153(12)

loop_
_atom_type_symbol
_atom_type_description
_atom_type_scat_dispersion_real
_atom_type_scat_dispersion_imag
_atom_type_scat_source
C C 0.0181 0.0091 'International Tables Vol C Tables 4.2.6.8 and 6.1.1.4'
H H 0.0000 0.0000 'International Tables Vol C Tables 4.2.6.8 and 6.1.1.4'
O O 0.0492 0.0322 'International Tables Vol C Tables 4.2.6.8 and 6.1.1.4'
Cd Cd 0.1185 4.6533 'International Tables Vol C Tables 4.2.6.8 and 6.1.1.4'

loop_
_geom_angle_atom_site_label_1
_geom_angle_atom_site_label_2
_geom_angle_atom_site_label_3
_geom_angle
_geom_angle_site_symmetry_1
_geom_angle_site_symmetry_3
_geom_angle_publ_flag
O1 Cd1 O1 180.0 . 2_675 ?
O1 Cd1 O1W 81.39(9) . 2_676 ?
O1 Cd1 O1W 98.61(9) 2_675 2_676 ?
O1 Cd1 O1W 98.61(9) . 1_554 ?
O1 Cd1 O1W 81.39(9) 2_675 1_554 ?
O1 Cd1 O8 88.63(11) . 2_676 ?
O1 Cd1 O8 91.37(11) . 1_554 ?
O1 Cd1 O8 91.37(11) 2_675 2_676 ?
O1 Cd1 O8 88.63(11) 2_675 1_554 ?
O1W Cd1 O1W 180.00(10) 1_554 2_676 ?
O8 Cd1 O1W 84.66(8) 1_554 2_676 ?
O8 Cd1 O1W 84.66(8) 2_676 1_554 ?
O8 Cd1 O1W 95.34(8) 1_554 1_554 ?
O8 Cd1 O1W 95.34(8) 2_676 2_676 ?
O8 Cd1 O8 180.00(9) 2_676 1_554 ?
O2 Cd2 O1W 84.84(9) 1_556 . ?
O2 Cd2 O6 81.36(9) 1_556 2_667 ?
O2 Cd2 O6 156.73(9) 1_556 1_455 ?
O2W Cd2 O1W 177.20(9) . . ?
O2W Cd2 O2 93.09(11) . 1_556 ?
O2W Cd2 O6 92.64(11) . 2_667 ?
O2W Cd2 O6 83.95(10) . 1_455 ?
O6 Cd2 O1W 85.19(7) 2_667 . ?
O6 Cd2 O1W 97.21(7) 1_455 . ?
O6 Cd2 O6 75.75(8) 2_667 1_455 ?
O9 Cd2 O1W 88.19(9) . . ?
O9 Cd2 O2 118.55(10) . 1_556 ?
O9 Cd2 O2W 94.46(11) . . ?
O9 Cd2 O6 158.36(9) . 2_667 ?
O9 Cd2 O6 84.71(8) . 1_455 ?
C1 O1 Cd1 126.1(2) . . ?
Cd1 O1W H1WA 114.7 1_556 . ?
Cd1 O1W H1WB 118.4 1_556 . ?
Cd2 O1W Cd1 101.52(8) . 1_556 ?
Cd2 O1W H1WA 112.9 . . ?
Cd2 O1W H1WB 93.8 . . ?
H1WA O1W H1WB 112.8 . . ?
C1 O2 Cd2 142.7(2) . 1_554 ?
Cd2 O2W H2WA 110.7 . . ?
Cd2 O2W H2WB 110.7 . . ?
H2WA O2W H2WB 103.4 . . ?
C5 O3 C9 117.8(2) . . ?
C11 O4 C21 113.3(2) . . ?
C14 O5 C13 121.2(2) . . ?
Cd2 O6 Cd2 104.26(8) 2_667 1_655 ?
C20 O6 Cd2 120.55(18) . 2_667 ?
C20 O6 Cd2 121.98(18) . 1_655 ?
C27 O8 Cd1 119.0(2) . 1_556 ?
C27 O9 Cd2 127.3(2) . . ?
O1 C1 O2 124.6(3) . . ?
O1 C1 C2 116.7(3) . . ?
O2 C1 C2 118.7(3) . . ?
C3 C2 C1 120.2(3) . . ?
C7 C2 C1 120.6(3) . . ?
C7 C2 C3 119.1(3) . . ?
C2 C3 H3 119.9 . . ?
C4 C3 C2 120.3(3) . . ?
C4 C3 H3 119.9 . . ?
C3 C4 H4 120.2 . . ?
C3 C4 C5 119.6(3) . . ?
C5 C4 H4 120.2 . . ?
O3 C5 C4 115.8(3) . . ?
O3 C5 C6 123.6(3) . . ?
C4 C5 C6 120.5(3) . . ?
C5 C6 H6 120.4 . . ?
C7 C6 C5 119.2(3) . . ?
C7 C6 H6 120.4 . . ?
C2 C7 H7 119.4 . . ?
C6 C7 C2 121.3(3) . . ?
C6 C7 H7 119.4 . . ?
C9 C8 H8 121.1 . . ?
C9 C8 C13 117.9(3) . . ?
C13 C8 H8 121.1 . . ?
C8 C9 O3 118.7(3) . . ?
C8 C9 C10 122.5(3) . . ?
C10 C9 O3 118.6(3) . . ?
C9 C10 H10 121.1 . . ?
C11 C10 C9 117.8(3) . . ?
C11 C10 H10 121.1 . . ?
O4 C11 C12 120.6(3) . . ?
C10 C11 O4 118.1(3) . . ?
C10 C11 C12 121.3(3) . . ?
C11 C12 H12 120.6 . . ?
C13 C12 C11 118.8(3) . . ?
C13 C12 H12 120.6 . . ?
O5 C13 C8 116.5(3) . . ?
C12 C13 O5 121.7(3) . . ?
C12 C13 C8 121.7(3) . . ?
O5 C14 C15 124.5(3) . . ?
O5 C14 C19 114.9(3) . . ?
C19 C14 C15 120.3(3) . . ?
C14 C15 H15 120.4 . . ?
C16 C15 C14 119.2(3) . . ?
C16 C15 H15 120.4 . . ?
C15 C16 H16 119.3 . . ?
C15 C16 C17 121.3(3) . . ?
C17 C16 H16 119.3 . . ?
C16 C17 C18 118.8(3) . . ?
C16 C17 C20 121.4(3) . . ?
C18 C17 C20 119.8(3) . . ?
C17 C18 H18 119.7 . . ?
C19 C18 C17 120.7(3) . . ?
C19 C18 H18 119.7 . . ?
C14 C19 C18 119.6(3) . . ?
C14 C19 H19 120.2 . . ?
C18 C19 H19 120.2 . . ?
O6 C20 C17 117.2(3) . . ?
O7 C20 O6 122.9(3) . . ?
O7 C20 C17 119.9(3) . . ?
C22 C21 O4 119.6(3) . . ?
C26 C21 O4 119.1(3) . . ?
C26 C21 C22 121.3(3) . . ?
C21 C22 H22 120.5 . . ?
C21 C22 C23 119.1(3) . . ?
C23 C22 H22 120.5 . . ?
C22 C23 H23 119.8 . . ?
C24 C23 C22 120.4(3) . . ?
C24 C23 H23 119.8 . . ?
C23 C24 C27 120.1(3) . . ?
C25 C24 C23 119.3(3) . . ?
C25 C24 C27 120.6(3) . . ?
C24 C25 H25 119.7 . . ?
C26 C25 C24 120.6(3) . . ?
C26 C25 H25 119.7 . . ?
C21 C26 C25 119.3(3) . . ?
C21 C26 H26 120.4 . . ?
C25 C26 H26 120.4 . . ?
O8 C27 C24 118.2(3) . . ?
O9 C27 O8 123.6(3) . . ?
O9 C27 C24 118.2(3) . . ?
H3WA O3W H3WB 109.5 . . ?

loop_
_geom_bond_atom_site_label_1
_geom_bond_atom_site_label_2
_geom_bond_distance
_geom_bond_site_symmetry_2
_geom_bond_publ_flag
Cd1 O1 2.167(2) . ?
Cd1 O1 2.167(2) 2_675 ?
Cd1 O1W 2.389(2) 2_676 ?
Cd1 O1W 2.389(2) 1_554 ?
Cd1 O8 2.334(2) 1_554 ?
Cd1 O8 2.334(2) 2_676 ?
Cd2 O1W 2.346(2) . ?
Cd2 O2 2.264(2) 1_556 ?
Cd2 O2W 2.244(3) . ?
Cd2 O6 2.335(2) 1_455 ?
Cd2 O6 2.3011(19) 2_667 ?
Cd2 O9 2.230(2) . ?
O1 C1 1.252(4) . ?
O1W Cd1 2.389(2) 1_556 ?
O1W H1WA 0.8352 . ?
O1W H1WB 0.8491 . ?
O2 Cd2 2.264(2) 1_554 ?
O2 C1 1.254(4) . ?
O2W H2WA 0.8727 . ?
O2W H2WB 0.8730 . ?
O3 C5 1.371(4) . ?
O3 C9 1.396(4) . ?
O4 C11 1.388(4) . ?
O4 C21 1.402(4) . ?
O5 C13 1.384(4) . ?
O5 C14 1.380(4) . ?
O6 Cd2 2.335(2) 1_655 ?
O6 Cd2 2.3011(19) 2_667 ?
O6 C20 1.290(4) . ?
O7 C20 1.246(4) . ?
O8 Cd1 2.334(2) 1_556 ?
O8 C27 1.269(4) . ?
O9 C27 1.253(4) . ?
C1 C2 1.496(4) . ?
C2 C3 1.400(4) . ?
C2 C7 1.381(4) . ?
C3 H3 0.9300 . ?
C3 C4 1.378(4) . ?
C4 H4 0.9300 . ?
C4 C5 1.389(4) . ?
C5 C6 1.389(5) . ?
C6 H6 0.9300 . ?
C6 C7 1.375(4) . ?
C7 H7 0.9300 . ?
C8 H8 0.9300 . ?
C8 C9 1.376(5) . ?
C8 C13 1.387(4) . ?
C9 C10 1.395(5) . ?
C10 H10 0.9300 . ?
C10 C11 1.382(4) . ?
C11 C12 1.391(4) . ?
C12 H12 0.9300 . ?
C12 C13 1.380(4) . ?
C14 C15 1.396(4) . ?
C14 C19 1.382(5) . ?
C15 H15 0.9300 . ?
C15 C16 1.377(4) . ?
C16 H16 0.9300 . ?
C16 C17 1.384(4) . ?
C17 C18 1.393(4) . ?
C17 C20 1.484(4) . ?
C18 H18 0.9300 . ?
C18 C19 1.385(4) . ?
C19 H19 0.9300 . ?
C21 C22 1.379(5) . ?
C21 C26 1.377(5) . ?
C22 H22 0.9300 . ?
C22 C23 1.389(4) . ?
C23 H23 0.9300 . ?
C23 C24 1.388(4) . ?
C24 C25 1.386(5) . ?
C24 C27 1.505(4) . ?
C25 H25 0.9300 . ?
C25 C26 1.382(5) . ?
C26 H26 0.9300 . ?
O3W H3WA 0.8501 . ?
O3W H3WB 0.8499 . ?
